data_4345933
loop_
_publ_author_name
'Hicken, Alexandra'
'White, Andrew J. P.'
'Crimmin, Mark R.'

_publ_section_title
;
 Reversible Coordination of Boron-, Aluminum-, Zinc-, Magnesium-, and
 Calcium-Hydrogen Bonds to Bent {CuL2} Fragments: Heavy \s Complexes of
 the Lightest Coinage Metal.
;
_journal_issue 15
_journal_name_full 'Inorganic chemistry'
_journal_page_first 8669
_journal_page_last 8682
_journal_paper_doi 10.1021/acs.inorgchem.7b00182
_journal_volume 56
_journal_year 2017
_chemical_formula_moiety 'C23 H17 B Cu F10 N3'
_chemical_formula_sum 'C23 H17 B Cu F10 N3'
_chemical_formula_weight 599.74
_space_group_crystal_system monoclinic
_space_group_IT_number 14
_space_group_name_Hall '-P 2ybc'
_space_group_name_H-M_alt 'P 1 21/c 1'
_symmetry_space_group_name_Hall '-P 2ybc'
_symmetry_space_group_name_H-M 'P 1 21/c 1'
_atom_sites_solution_hydrogens mixed
_audit_creation_method SHELXL-2014/7
_cell_angle_alpha 90
_cell_angle_beta 93.483(3)
_cell_angle_gamma 90
_cell_formula_units_Z 4
_cell_length_a 15.3260(4)
_cell_length_b 13.3574(5)
_cell_length_c 11.8161(4)
_cell_measurement_reflns_used 2107
_cell_measurement_temperature 173(2)
_cell_measurement_theta_max 26.3180
_cell_measurement_theta_min 2.8390
_cell_volume 2414.47(14)
_computing_cell_refinement 'CrysAlisPro, Agilent Technologies'
_computing_data_collection 'CrysAlisPro, Agilent Technologies'
_computing_data_reduction 'CrysAlisPro, Agilent Technologies'
_computing_molecular_graphics 'Bruker SHELXTL'
_computing_publication_material 'CIFTAB-2014 (Sheldrick, 2014)'
_computing_structure_refinement 'SHELXL-2014/7 (Sheldrick, 2014)'
_computing_structure_solution 'SHELXS-2014 (Sheldrick, 2014)'
_diffrn_ambient_temperature 173(2)
_diffrn_detector_area_resol_mean 16.0382
_diffrn_measured_fraction_theta_full 0.984
_diffrn_measured_fraction_theta_max 0.813
_diffrn_measurement_device_type 'Agilent Xcalibur 3 E'
_diffrn_measurement_method 'omega scans'
_diffrn_radiation_type MoK\a
_diffrn_radiation_wavelength 0.71073
_diffrn_reflns_av_R_equivalents 0.0239
_diffrn_reflns_av_unetI/netI 0.0467
_diffrn_reflns_Laue_measured_fraction_full 0.984
_diffrn_reflns_Laue_measured_fraction_max 0.813
_diffrn_reflns_limit_h_max 12
_diffrn_reflns_limit_h_min -20
_diffrn_reflns_limit_k_max 16
_diffrn_reflns_limit_k_min -11
_diffrn_reflns_limit_l_max 15
_diffrn_reflns_limit_l_min -13
_diffrn_reflns_number 8587
_diffrn_reflns_point_group_measured_fraction_full 0.984
_diffrn_reflns_point_group_measured_fraction_max 0.813
_diffrn_reflns_theta_full 25.242
_diffrn_reflns_theta_max 28.099
_diffrn_reflns_theta_min 2.608
_diffrn_source 'Enhance (Mo) X-ray Source'
_exptl_absorpt_coefficient_mu 1.000
_exptl_absorpt_correction_T_max 0.945
_exptl_absorpt_correction_T_min 0.790
_exptl_absorpt_correction_type analytical
_exptl_absorpt_process_details
; 
CrysAlisPro, Agilent Technologies, 
Version 1.171.37.35 (release 13-08-2014 CrysAlis171 .NET) 
(compiled Aug 13 2014,18:06:01) 
Analytical numeric absorption correction using a multifaceted crystal 
model based on expressions derived by R.C. Clark & J.S. Reid. 
(Clark, R. C. & Reid, J. S. (1995). Acta Cryst. A51, 887-897) 
Empirical absorption correction using spherical harmonics, 
implemented in SCALE3 ABSPACK scaling algorithm. 
;
_exptl_crystal_colour Yellow
_exptl_crystal_density_diffrn 1.650
_exptl_crystal_description 'blocky needles'
_exptl_crystal_F_000 1200
_exptl_crystal_size_max 0.56
_exptl_crystal_size_mid 0.11
_exptl_crystal_size_min 0.07
_refine_diff_density_max 0.276
_refine_diff_density_min -0.341
_refine_diff_density_rms 0.055
_refine_ls_extinction_method none
_refine_ls_goodness_of_fit_ref 1.018
_refine_ls_hydrogen_treatment mixed
_refine_ls_matrix_type full
_refine_ls_number_parameters 358
_refine_ls_number_reflns 4784
_refine_ls_number_restraints 0
_refine_ls_restrained_S_all 1.018
_refine_ls_R_factor_all 0.0577
_refine_ls_R_factor_gt 0.0377
_refine_ls_shift/su_max 0.001
_refine_ls_shift/su_mean 0.000
_refine_ls_structure_factor_coef Fsqd
_refine_ls_weighting_details 'w=1/[\s^2^(Fo^2^)+(0.0309P)^2^+1.0801P] where P=(Fo^2^+2Fc^2^)/3'
_refine_ls_weighting_scheme calc
_refine_ls_wR_factor_gt 0.0752
_refine_ls_wR_factor_ref 0.0823
_reflns_Friedel_coverage 0.000
_reflns_number_gt 3660
_reflns_number_total 4784
_reflns_threshold_expression 'I > 2\s(I)'
_cod_data_source_file ic7b00182_si_002.cif
_cod_data_source_block 2-B
_cod_depositor_comments 'Adding full bibliography for 4345928--4345935.cif.'
_cod_database_code 4345933
_shelx_shelxl_version_number 2014/7
_shelx_space_group_comment
; 
The symmetry employed for this shelxl refinement is uniquely defined 
by the following loop, which should always be used as a source of 
symmetry information in preference to the above space-group names. 
They are only intended as comments. 
;

loop_
_space_group_symop_operation_xyz
'x, y, z'
'-x, y+1/2, -z+1/2'
'-x, -y, -z'
'x, -y-1/2, z-1/2'

loop_
_atom_site_label
_atom_site_type_symbol
_atom_site_fract_x
_atom_site_fract_y
_atom_site_fract_z
_atom_site_U_iso_or_equiv
_atom_site_adp_type
_atom_site_occupancy
_atom_site_site_symmetry_order
_atom_site_calc_flag
_atom_site_refinement_flags_posn
_atom_site_refinement_flags_adp
Cu1 Cu 0.25701(2) 0.65415(2) 0.56607(2) 0.02972(10) Uani 1 1 d . .
H1 H 0.3701(16) 0.6696(18) 0.580(2) 0.034(7) Uiso 1 1 d . .
H2 H 0.2991(18) 0.6714(19) 0.702(2) 0.043(7) Uiso 1 1 d . .
H3 H 0.4184(17) 0.6463(19) 0.720(2) 0.038(7) Uiso 1 1 d . .
N1 N 0.18004(13) 0.73892(14) 0.46989(15) 0.0259(4) Uani 1 1 d . .
C1 C 0.12223(16) 0.69993(18) 0.39348(19) 0.0283(5) Uani 1 1 d . .
C2 C 0.10881(16) 0.59714(18) 0.3800(2) 0.0297(6) Uani 1 1 d . .
H2A H 0.0730 0.5790 0.3148 0.036 Uiso 1 1 calc R U
C3 C 0.13941(16) 0.51620(18) 0.4467(2) 0.0275(5) Uani 1 1 d . .
N3 N 0.20377(13) 0.52516(14) 0.52733(17) 0.0283(5) Uani 1 1 d . .
C4 C 0.06823(19) 0.7673(2) 0.3144(2) 0.0412(7) Uani 1 1 d . .
H4A H 0.0187 0.7938 0.3537 0.062 Uiso 1 1 calc R U
H4B H 0.0464 0.7289 0.2479 0.062 Uiso 1 1 calc R U
H4C H 0.1045 0.8228 0.2901 0.062 Uiso 1 1 calc R U
C5 C 0.09636(18) 0.41639(19) 0.4243(2) 0.0376(6) Uani 1 1 d . .
H5A H 0.1403 0.3632 0.4326 0.056 Uiso 1 1 calc R U
H5B H 0.0693 0.4154 0.3470 0.056 Uiso 1 1 calc R U
H5C H 0.0514 0.4056 0.4786 0.056 Uiso 1 1 calc R U
C6 C 0.17680(16) 0.84206(17) 0.49445(18) 0.0259(5) Uani 1 1 d . .
C7 C 0.24797(17) 0.9039(2) 0.4819(2) 0.0333(6) Uani 1 1 d . .
F7 F 0.31976(10) 0.86757(13) 0.43650(13) 0.0487(4) Uani 1 1 d . .
C8 C 0.2481(2) 1.0029(2) 0.5156(2) 0.0456(7) Uani 1 1 d . .
F8 F 0.31799(13) 1.06061(14) 0.49921(17) 0.0755(6) Uani 1 1 d . .
C9 C 0.1771(2) 1.0424(2) 0.5649(2) 0.0479(8) Uani 1 1 d . .
F9 F 0.17729(15) 1.13849(12) 0.59871(16) 0.0773(7) Uani 1 1 d . .
C10 C 0.1060(2) 0.9836(2) 0.5780(2) 0.0386(7) Uani 1 1 d . .
F10 F 0.03558(12) 1.02119(13) 0.62558(13) 0.0581(5) Uani 1 1 d . .
C11 C 0.10592(17) 0.88567(18) 0.54280(19) 0.0287(6) Uani 1 1 d . .
F11 F 0.03433(10) 0.83087(11) 0.55818(12) 0.0399(4) Uani 1 1 d . .
C12 C 0.22391(16) 0.44435(17) 0.6008(2) 0.0269(5) Uani 1 1 d . .
C13 C 0.17198(16) 0.42001(18) 0.6890(2) 0.0311(6) Uani 1 1 d . .
F13 F 0.09836(10) 0.47244(12) 0.70136(14) 0.0478(4) Uani 1 1 d . .
C14 C 0.19293(17) 0.34538(19) 0.7655(2) 0.0333(6) Uani 1 1 d . .
F14 F 0.14000(11) 0.32404(12) 0.84848(14) 0.0519(4) Uani 1 1 d . .
C15 C 0.26858(18) 0.29183(19) 0.7567(2) 0.0349(6) Uani 1 1 d . .
F15 F 0.28913(11) 0.21683(12) 0.82921(13) 0.0518(4) Uani 1 1 d . .
C16 C 0.32255(17) 0.31460(19) 0.6719(2) 0.0329(6) Uani 1 1 d . .
F16 F 0.39670(11) 0.26185(13) 0.66225(13) 0.0523(5) Uani 1 1 d . .
C17 C 0.30067(17) 0.38956(18) 0.59619(19) 0.0286(6) Uani 1 1 d . .
F17 F 0.35538(10) 0.40969(12) 0.51462(12) 0.0422(4) Uani 1 1 d . .
B21 B 0.3700(2) 0.6884(2) 0.6725(3) 0.0336(7) Uani 1 1 d . .
N22 N 0.38919(14) 0.80319(16) 0.69622(17) 0.0326(5) Uani 1 1 d . .
C23 C 0.45614(17) 0.8517(2) 0.6516(2) 0.0392(6) Uani 1 1 d . .
C24 C 0.4716(2) 0.9509(2) 0.6805(3) 0.0521(8) Uani 1 1 d . .
H24A H 0.5193 0.9850 0.6502 0.062 Uiso 1 1 calc R U
C25 C 0.4199(2) 1.0004(2) 0.7516(3) 0.0609(9) Uani 1 1 d . .
H25A H 0.4310 1.0685 0.7707 0.073 Uiso 1 1 calc R U
C26 C 0.3511(2) 0.9497(2) 0.7955(3) 0.0567(9) Uani 1 1 d . .
H26A H 0.3136 0.9826 0.8448 0.068 Uiso 1 1 calc R U
C27 C 0.33764(19) 0.8527(2) 0.7672(2) 0.0415(7) Uani 1 1 d . .
H27A H 0.2905 0.8179 0.7981 0.050 Uiso 1 1 calc R U
C28 C 0.50986(19) 0.7971(2) 0.5716(3) 0.0533(8) Uani 1 1 d . .
H28A H 0.5323 0.7353 0.6073 0.080 Uiso 1 1 calc R U
H28B H 0.5590 0.8393 0.5519 0.080 Uiso 1 1 calc R U
H28C H 0.4739 0.7807 0.5027 0.080 Uiso 1 1 calc R U

loop_
_atom_site_aniso_label
_atom_site_aniso_U_11
_atom_site_aniso_U_22
_atom_site_aniso_U_33
_atom_site_aniso_U_23
_atom_site_aniso_U_13
_atom_site_aniso_U_12
Cu1 0.02677(17) 0.02271(16) 0.03861(18) -0.00035(14) -0.00672(13) -0.00096(14)
N1 0.0272(11) 0.0203(10) 0.0297(10) -0.0020(9) -0.0018(9) 0.0017(9)
C1 0.0289(14) 0.0287(13) 0.0273(12) -0.0022(11) 0.0005(11) 0.0040(11)
C2 0.0301(14) 0.0284(14) 0.0298(12) -0.0050(11) -0.0057(11) 0.0032(11)
C3 0.0263(13) 0.0251(13) 0.0313(13) -0.0068(11) 0.0022(11) 0.0013(11)
N3 0.0245(11) 0.0219(10) 0.0378(11) 0.0019(9) -0.0047(9) 0.0008(9)
C4 0.0509(18) 0.0354(15) 0.0353(14) -0.0024(12) -0.0131(13) 0.0086(14)
C5 0.0396(16) 0.0275(14) 0.0445(15) -0.0067(12) -0.0071(13) -0.0009(12)
C6 0.0339(14) 0.0210(12) 0.0220(11) 0.0012(10) -0.0041(10) 0.0014(11)
C7 0.0355(15) 0.0341(15) 0.0297(13) 0.0034(12) -0.0024(11) -0.0030(12)
F7 0.0346(9) 0.0609(11) 0.0511(9) 0.0023(8) 0.0079(7) -0.0078(8)
C8 0.0540(19) 0.0328(16) 0.0479(16) 0.0089(14) -0.0143(15) -0.0171(15)
F8 0.0787(15) 0.0530(11) 0.0920(14) 0.0151(11) -0.0183(11) -0.0385(11)
C9 0.080(2) 0.0203(14) 0.0409(16) -0.0065(12) -0.0198(16) 0.0079(16)
F9 0.1236(19) 0.0259(9) 0.0771(12) -0.0162(9) -0.0365(12) 0.0050(11)
C10 0.0538(19) 0.0350(15) 0.0258(13) -0.0049(12) -0.0073(12) 0.0188(14)
F10 0.0767(13) 0.0568(11) 0.0400(9) -0.0126(8) -0.0040(9) 0.0390(10)
C11 0.0352(15) 0.0268(13) 0.0238(12) 0.0002(11) -0.0011(11) 0.0044(11)
F11 0.0347(9) 0.0470(9) 0.0386(8) 0.0049(7) 0.0073(7) 0.0032(7)
C12 0.0277(13) 0.0193(12) 0.0330(13) -0.0040(10) -0.0033(11) -0.0029(10)
C13 0.0236(13) 0.0254(13) 0.0444(15) -0.0044(12) 0.0023(11) 0.0008(11)
F13 0.0321(9) 0.0475(10) 0.0649(10) 0.0036(8) 0.0117(8) 0.0092(8)
C14 0.0329(14) 0.0310(14) 0.0361(13) 0.0012(12) 0.0041(11) -0.0070(12)
F14 0.0511(11) 0.0533(11) 0.0530(9) 0.0120(8) 0.0180(8) -0.0073(8)
C15 0.0456(17) 0.0234(13) 0.0350(14) 0.0053(12) -0.0046(12) -0.0008(12)
F15 0.0586(11) 0.0439(10) 0.0524(9) 0.0208(8) -0.0005(8) 0.0066(9)
C16 0.0331(15) 0.0280(13) 0.0373(14) -0.0001(11) 0.0004(12) 0.0077(12)
F16 0.0495(11) 0.0519(10) 0.0562(10) 0.0120(9) 0.0091(8) 0.0264(9)
C17 0.0333(14) 0.0248(13) 0.0276(12) -0.0036(11) 0.0009(11) -0.0009(11)
F17 0.0418(9) 0.0477(9) 0.0382(8) 0.0079(7) 0.0126(7) 0.0116(8)
B21 0.0282(17) 0.0285(15) 0.0430(18) 0.0021(14) -0.0075(14) -0.0005(13)
N22 0.0286(12) 0.0365(12) 0.0322(11) 0.0009(10) -0.0032(9) -0.0042(10)
C23 0.0284(14) 0.0471(17) 0.0419(15) -0.0017(14) 0.0013(12) -0.0037(13)
C24 0.0431(18) 0.0439(18) 0.069(2) -0.0051(17) 0.0055(16) -0.0187(15)
C25 0.066(2) 0.0426(19) 0.074(2) -0.0196(18) -0.0011(19) -0.0128(18)
C26 0.057(2) 0.058(2) 0.0560(19) -0.0273(17) 0.0114(16) -0.0058(18)
C27 0.0400(16) 0.0477(17) 0.0376(15) -0.0072(14) 0.0096(13) -0.0050(14)
C28 0.0363(17) 0.060(2) 0.0656(19) -0.0100(17) 0.0160(15) -0.0044(15)

loop_
_atom_type_symbol
_atom_type_description
_atom_type_scat_dispersion_real
_atom_type_scat_dispersion_imag
_atom_type_scat_source
C C 0.0033 0.0016 'International Tables Vol C Tables 4.2.6.8 and 6.1.1.4'
H H 0.0000 0.0000 'International Tables Vol C Tables 4.2.6.8 and 6.1.1.4'
B B 0.0013 0.0007 'International Tables Vol C Tables 4.2.6.8 and 6.1.1.4'
Cu Cu 0.3201 1.2651 'International Tables Vol C Tables 4.2.6.8 and 6.1.1.4'
F F 0.0171 0.0103 'International Tables Vol C Tables 4.2.6.8 and 6.1.1.4'
N N 0.0061 0.0033 'International Tables Vol C Tables 4.2.6.8 and 6.1.1.4'

loop_
_geom_angle_atom_site_label_1
_geom_angle_atom_site_label_2
_geom_angle_atom_site_label_3
_geom_angle
N3 Cu1 N1 98.43(8)
N3 Cu1 B21 130.04(10)
N1 Cu1 B21 131.41(10)
C1 N1 C6 119.4(2)
C1 N1 Cu1 121.46(16)
C6 N1 Cu1 118.37(15)
N1 C1 C2 123.3(2)
N1 C1 C4 120.3(2)
C2 C1 C4 116.4(2)
C1 C2 C3 130.7(2)
N3 C3 C2 122.7(2)
N3 C3 C5 120.2(2)
C2 C3 C5 117.1(2)
C3 N3 C12 119.8(2)
C3 N3 Cu1 121.86(16)
C12 N3 Cu1 117.39(15)
C7 C6 C11 115.9(2)
C7 C6 N1 121.6(2)
C11 C6 N1 122.3(2)
F7 C7 C8 118.3(3)
F7 C7 C6 119.8(2)
C8 C7 C6 121.9(3)
F8 C8 C9 120.1(3)
F8 C8 C7 119.6(3)
C9 C8 C7 120.3(3)
F9 C9 C10 120.4(3)
F9 C9 C8 120.4(3)
C10 C9 C8 119.2(2)
F10 C10 C9 120.1(3)
F10 C10 C11 119.8(3)
C9 C10 C11 120.1(3)
F11 C11 C10 117.7(2)
F11 C11 C6 119.7(2)
C10 C11 C6 122.6(3)
C13 C12 C17 115.6(2)
C13 C12 N3 121.9(2)
C17 C12 N3 122.3(2)
F13 C13 C14 118.2(2)
F13 C13 C12 118.9(2)
C14 C13 C12 122.9(2)
F14 C14 C13 120.6(2)
F14 C14 C15 119.7(2)
C13 C14 C15 119.7(2)
F15 C15 C14 120.5(2)
F15 C15 C16 120.2(2)
C14 C15 C16 119.3(2)
F16 C16 C17 120.1(2)
F16 C16 C15 119.7(2)
C17 C16 C15 120.3(2)
F17 C17 C16 118.4(2)
F17 C17 C12 119.3(2)
C16 C17 C12 122.2(2)
N22 B21 Cu1 116.68(19)
C23 N22 C27 119.5(2)
C23 N22 B21 122.3(2)
C27 N22 B21 118.2(2)
N22 C23 C24 119.1(2)
N22 C23 C28 118.6(3)
C24 C23 C28 122.3(3)
C25 C24 C23 121.3(3)
C24 C25 C26 118.7(3)
C27 C26 C25 119.1(3)
C26 C27 N22 122.3(3)

loop_
_geom_bond_atom_site_label_1
_geom_bond_atom_site_label_2
_geom_bond_distance
Cu1 N3 1.949(2)
Cu1 N1 1.9500(19)
Cu1 B21 2.127(3)
N1 C1 1.332(3)
N1 C6 1.409(3)
C1 C2 1.396(3)
C1 C4 1.508(3)
C2 C3 1.402(3)
C3 N3 1.334(3)
C3 C5 1.504(3)
N3 C12 1.408(3)
C6 C7 1.383(3)
C6 C11 1.386(3)
C7 F7 1.344(3)
C7 C8 1.381(4)
C8 F8 1.344(3)
C8 C9 1.371(4)
C9 F9 1.344(3)
C9 C10 1.359(4)
C10 F10 1.344(3)
C10 C11 1.373(4)
C11 F11 1.341(3)
C12 C13 1.388(3)
C12 C17 1.389(3)
C13 F13 1.343(3)
C13 C14 1.370(3)
C14 F14 1.341(3)
C14 C15 1.372(4)
C15 F15 1.343(3)
C15 C16 1.372(4)
C16 F16 1.348(3)
C16 C17 1.371(3)
C17 F17 1.343(3)
B21 N22 1.583(4)
N22 C23 1.348(3)
N22 C27 1.359(3)
C23 C24 1.385(4)
C23 C28 1.482(4)
C24 C25 1.361(4)
C25 C26 1.381(4)
C26 C27 1.350(4)
